data_1519825
loop_
_publ_author_name
'Huth, Susanne L.'
'Hursthouse, Michael B.'

_publ_section_title
;
 3-Methylisoxazole-5-carboxylic acid
;
_journal_name_full 'Crystal Structure Report Archive'
_journal_page_first 370
_journal_year 2007
_chemical_formula_sum 'C5 H5 N O3'
_chemical_formula_weight 127.10
_space_group_IT_number 14
_symmetry_cell_setting monoclinic
_symmetry_space_group_name_Hall '-P 2ybc'
_symmetry_space_group_name_H-M 'P 1 21/c 1'
_atom_sites_solution_hydrogens geom
_atom_sites_solution_primary direct
_atom_sites_solution_secondary difmap
_cell_angle_alpha 90.00
_cell_angle_beta 96.887(2)
_cell_angle_gamma 90.00
_cell_formula_units_Z 4
_cell_length_a 6.2391(2)
_cell_length_b 13.8231(5)
_cell_length_c 6.4019(2)
_cell_measurement_reflns_used 16010
_cell_measurement_temperature 120(2)
_cell_measurement_theta_max 27.48
_cell_measurement_theta_min 2.91
_cell_volume 548.14(3)
_computing_cell_refinement 'DENZO (Otwinowski & Minor, 1997) & COLLECT (Hooft, R.W.W., 1998)'
_computing_data_collection 'COLLECT (Hooft, R.W.W., 1998)'
_computing_data_reduction 'DENZO (Otwinowski & Minor, 1997) & COLLECT (Hooft, R.W.W., 1998)'
_computing_structure_refinement 'SHELXL-97 (Sheldrick, 1997)'
_computing_structure_solution 'SHELXS-97 (Sheldrick, 1997)'
_diffrn_ambient_temperature 120(2)
_diffrn_measured_fraction_theta_full 0.995
_diffrn_measured_fraction_theta_max 0.995
_diffrn_measurement_device_type 'Bruker-Nonius APEX II CCD camera on \k-goniostat'
_diffrn_measurement_method '\f & \w scans'
_diffrn_radiation_monochromator '10cm confocal mirrors'
_diffrn_radiation_source 'Bruker-Nonius FR591 rotating anode'
_diffrn_radiation_type MoK\a
_diffrn_radiation_wavelength 0.71073
_diffrn_reflns_av_R_equivalents 0.0430
_diffrn_reflns_av_sigmaI/netI 0.0297
_diffrn_reflns_limit_h_max 6
_diffrn_reflns_limit_h_min -8
_diffrn_reflns_limit_k_max 17
_diffrn_reflns_limit_k_min -17
_diffrn_reflns_limit_l_max 8
_diffrn_reflns_limit_l_min -7
_diffrn_reflns_number 6753
_diffrn_reflns_theta_full 27.47
_diffrn_reflns_theta_max 27.47
_diffrn_reflns_theta_min 2.95
_exptl_absorpt_coefficient_mu 0.130
_exptl_absorpt_correction_T_max 0.9948
_exptl_absorpt_correction_T_min 0.9897
_exptl_absorpt_correction_type multi-scan
_exptl_absorpt_process_details 'SADABS 2007/2 (Sheldrick, G.M., 2007)'
_exptl_crystal_colour colourless
_exptl_crystal_density_diffrn 1.540
_exptl_crystal_density_method 'not measured'
_exptl_crystal_description 'cut block'
_exptl_crystal_F_000 264
_exptl_crystal_size_max 0.08
_exptl_crystal_size_mid 0.08
_exptl_crystal_size_min 0.04
_refine_diff_density_max 0.354
_refine_diff_density_min -0.188
_refine_diff_density_rms 0.048
_refine_ls_extinction_method none
_refine_ls_goodness_of_fit_ref 1.203
_refine_ls_hydrogen_treatment mixed
_refine_ls_matrix_type full
_refine_ls_number_parameters 87
_refine_ls_number_reflns 1247
_refine_ls_number_restraints 1
_refine_ls_restrained_S_all 1.204
_refine_ls_R_factor_all 0.0461
_refine_ls_R_factor_gt 0.0424
_refine_ls_shift/su_max 0.000
_refine_ls_shift/su_mean 0.000
_refine_ls_structure_factor_coef Fsqd
_refine_ls_weighting_details 'calc w=1/[\s^2^(Fo^2^)+(0.0423P)^2^+0.2963P] where P=(Fo^2^+2Fc^2^)/3'
_refine_ls_weighting_scheme calc
_refine_ls_wR_factor_gt 0.1120
_refine_ls_wR_factor_ref 0.1153
_reflns_number_gt 1152
_reflns_number_total 1247
_reflns_threshold_expression >2sigma(I)
_cod_data_source_file eCrystal-370.cif
_cod_data_source_block 2007may0011
_cod_depositor_comments
;
Citation :
Sample, Donated and Huth, Susanne L. and Hursthouse, Michael B. (2007) 
University of Southampton, Crystal Structure Report Archive. 
(doi:10.5258/ecrystals/370)

More at:
http://ecrystals.chem.soton.ac.uk/370/

The following automatic conversions were performed:

'_symmetry_cell_setting' value 'Monoclinic' changed to 'monoclinic'
according to the built-in table from CIF Core dictionary named
'cif_core.dic' version 2.4.1 from 2010-06-29.

Automatic conversion script
Id: cif_fix_values 3392 2015-05-12 13:50:21Z andrius 
;
_cod_original_sg_symbol_H-M P2(1)/c
_cod_database_code 1519825

loop_
_symmetry_equiv_pos_as_xyz
'x, y, z'
'-x, y+1/2, -z+1/2'
'-x, -y, -z'
'x, -y-1/2, z-1/2'

loop_
_atom_site_label
_atom_site_type_symbol
_atom_site_fract_x
_atom_site_fract_y
_atom_site_fract_z
_atom_site_U_iso_or_equiv
_atom_site_adp_type
_atom_site_occupancy
_atom_site_symmetry_multiplicity
_atom_site_calc_flag
_atom_site_refinement_flags
_atom_site_disorder_assembly
_atom_site_disorder_group
C1 C 1.0295(2) 0.60587(10) 0.2366(2) 0.0188(3) Uani 1 1 d . . .
C2 C 0.9038(2) 0.51472(10) 0.2414(2) 0.0186(3) Uani 1 1 d . . .
C3 C 0.6936(2) 0.49382(11) 0.2462(2) 0.0196(3) Uani 1 1 d . . .
H3 H 0.5762 0.5377 0.2435 0.024 Uiso 1 1 calc R . .
C4 C 0.6873(2) 0.39106(11) 0.2564(2) 0.0194(3) Uani 1 1 d . . .
C5 C 0.4977(3) 0.32643(12) 0.2671(3) 0.0259(4) Uani 1 1 d . . .
H5A H 0.5465 0.2591 0.2802 0.039 Uiso 1 1 calc R . .
H5B H 0.3966 0.3338 0.1386 0.039 Uiso 1 1 calc R . .
H5C H 0.4253 0.3439 0.3894 0.039 Uiso 1 1 calc R . .
N1 N 0.8816(2) 0.35472(9) 0.25734(19) 0.0206(3) Uani 1 1 d . . .
O1 O 0.90225(18) 0.68229(8) 0.22822(19) 0.0244(3) Uani 1 1 d D . .
O2 O 1.22380(17) 0.60701(8) 0.24101(18) 0.0238(3) Uani 1 1 d . . .
O3 O 1.02390(17) 0.43276(7) 0.24737(17) 0.0203(3) Uani 1 1 d . . .
H1O H 0.980(4) 0.7352(14) 0.228(4) 0.051(7) Uiso 1 1 d D . .

loop_
_atom_site_aniso_label
_atom_site_aniso_U_11
_atom_site_aniso_U_22
_atom_site_aniso_U_33
_atom_site_aniso_U_23
_atom_site_aniso_U_13
_atom_site_aniso_U_12
C1 0.0212(7) 0.0172(7) 0.0179(6) -0.0009(5) 0.0014(5) 0.0011(5)
C2 0.0214(7) 0.0161(7) 0.0179(6) 0.0008(5) 0.0016(5) 0.0029(5)
C3 0.0207(7) 0.0176(7) 0.0203(7) -0.0006(5) 0.0014(5) 0.0027(5)
C4 0.0213(7) 0.0188(7) 0.0177(7) -0.0001(5) 0.0013(5) 0.0013(5)
C5 0.0237(8) 0.0209(8) 0.0330(8) 0.0011(6) 0.0035(6) -0.0017(6)
N1 0.0219(6) 0.0147(6) 0.0250(6) 0.0008(5) 0.0027(5) -0.0018(5)
O1 0.0210(6) 0.0144(6) 0.0377(6) -0.0005(4) 0.0025(5) 0.0010(4)
O2 0.0201(6) 0.0215(6) 0.0297(6) -0.0007(4) 0.0028(4) 0.0003(4)
O3 0.0188(6) 0.0149(5) 0.0273(6) -0.0001(4) 0.0025(4) 0.0010(4)

loop_
_atom_type_symbol
_atom_type_description
_atom_type_scat_dispersion_real
_atom_type_scat_dispersion_imag
_atom_type_scat_source
C C 0.0033 0.0016 'International Tables Vol C Tables 4.2.6.8 and 6.1.1.4'
H H 0.0000 0.0000 'International Tables Vol C Tables 4.2.6.8 and 6.1.1.4'
N N 0.0061 0.0033 'International Tables Vol C Tables 4.2.6.8 and 6.1.1.4'
O O 0.0106 0.0060 'International Tables Vol C Tables 4.2.6.8 and 6.1.1.4'

loop_
_geom_angle_atom_site_label_1
_geom_angle_atom_site_label_2
_geom_angle_atom_site_label_3
_geom_angle
_geom_angle_site_symmetry_1
_geom_angle_site_symmetry_3
O2 C1 O1 125.97(14) . .
O2 C1 C2 122.71(13) . .
O1 C1 C2 111.32(13) . .
C3 C2 O3 110.87(13) . .
C3 C2 C1 134.41(14) . .
O3 C2 C1 114.70(13) . .
C2 C3 C4 104.32(13) . .
C2 C3 H3 127.8 . .
C4 C3 H3 127.8 . .
N1 C4 C3 110.62(13) . .
N1 C4 C5 120.57(13) . .
C3 C4 C5 128.81(14) . .
C4 C5 H5A 109.5 . .
C4 C5 H5B 109.5 . .
H5A C5 H5B 109.5 . .
C4 C5 H5C 109.5 . .
H5A C5 H5C 109.5 . .
H5B C5 H5C 109.5 . .
C4 N1 O3 107.14(12) . .
C1 O1 H1O 109.7(16) . .
C2 O3 N1 107.05(11) . .

loop_
_geom_bond_atom_site_label_1
_geom_bond_atom_site_label_2
_geom_bond_distance
_geom_bond_site_symmetry_2
C1 O2 1.2094(18) .
C1 O1 1.3186(18) .
C1 C2 1.486(2) .
C2 C3 1.347(2) .
C2 O3 1.3562(17) .
C3 C4 1.423(2) .
C3 H3 0.9500 .
C4 N1 1.3116(19) .
C4 C5 1.491(2) .
C5 H5A 0.9800 .
C5 H5B 0.9800 .
C5 H5C 0.9800 .
N1 O3 1.4032(16) .
O1 H1O 0.878(16) .

loop_
_geom_hbond_atom_site_label_D
_geom_hbond_atom_site_label_H
_geom_hbond_atom_site_label_A
_geom_hbond_distance_DH
_geom_hbond_distance_HA
_geom_hbond_distance_DA
_geom_hbond_angle_DHA
_geom_hbond_site_symmetry_A
O1 H1O N1 0.878(16) 1.861(17) 2.7346(17) 173(2) 2_755
